data_1561515
loop_
_publ_author_name
'Hasche, Patrick'
'Haak, Julia'
'Anke, Felix'
'Kubis, Christoph'
'Baumann, Wolfgang'
'Drexler, Hans-Joachim'
'Jiao, Haijun'
'Beweries, Torsten'

_publ_section_title
;
 Dehydropolymerisation of methylamine borane using highly active
 rhodium(iii) bis(thiophosphinite) pincer complexes: catalytic and
 mechanistic insights
;
_journal_issue 10
_journal_name_full 'Catalysis Science &amp; Technology'
_journal_page_first 3514
_journal_page_last 3526
_journal_paper_doi 10.1039/D1CY00124H
_journal_volume 11
_journal_year 2021
_chemical_formula_sum 'C35 H29 Cl N P2 Rh S2'
_chemical_formula_weight 728.01
_chemical_properties_physical Air-sensitive,Moisture-sensitive
_space_group_crystal_system monoclinic
_space_group_IT_number 14
_space_group_name_Hall '-P 2yn'
_space_group_name_H-M_alt 'P 1 21/n 1'
_atom_sites_solution_hydrogens mixed
_audit_creation_method SHELXL-2014
_audit_update_record
;
2020-12-01 deposited with the CCDC.	2021-03-30 downloaded from the CCDC.
;
_cell_angle_alpha 90
_cell_angle_beta 100.4790(10)
_cell_angle_gamma 90
_cell_formula_units_Z 4
_cell_length_a 9.2984(2)
_cell_length_b 15.2480(3)
_cell_length_c 22.7278(4)
_cell_measurement_reflns_used 9941
_cell_measurement_temperature 150(2)
_cell_measurement_theta_max 30.54
_cell_measurement_theta_min 2.60
_cell_volume 3168.65(11)
_computing_cell_refinement 'SAINT (Bruker, 2013)'
_computing_data_collection 'APEX2 (Bruker, 2014)'
_computing_data_reduction 'SAINT (Bruker, 2013)'
_computing_molecular_graphics 'Bruker SHELXTL'
_computing_publication_material 'Bruker SHELXTL'
_computing_structure_refinement 'SHELXL-2014 (Sheldrick 2014)'
_computing_structure_solution 'SHELXS-97 (Sheldrick 2008)'
_diffrn_ambient_temperature 150(2)
_diffrn_detector_area_resol_mean 8.3333
_diffrn_measured_fraction_theta_full 1.000
_diffrn_measured_fraction_theta_max 1.000
_diffrn_measurement_device_type 'Bruker APEX-II CCD'
_diffrn_measurement_method '\f and \w scans'
_diffrn_radiation_monochromator graphite
_diffrn_radiation_source 'sealed tube'
_diffrn_radiation_type MoK\a
_diffrn_radiation_wavelength 0.71073
_diffrn_reflns_av_R_equivalents 0.0196
_diffrn_reflns_av_unetI/netI 0.0133
_diffrn_reflns_Laue_measured_fraction_full 1.000
_diffrn_reflns_Laue_measured_fraction_max 1.000
_diffrn_reflns_limit_h_max 12
_diffrn_reflns_limit_h_min -12
_diffrn_reflns_limit_k_max 20
_diffrn_reflns_limit_k_min -20
_diffrn_reflns_limit_l_max 27
_diffrn_reflns_limit_l_min -30
_diffrn_reflns_number 46248
_diffrn_reflns_point_group_measured_fraction_full 1.000
_diffrn_reflns_point_group_measured_fraction_max 1.000
_diffrn_reflns_theta_full 25.242
_diffrn_reflns_theta_max 28.699
_diffrn_reflns_theta_min 1.617
_exptl_absorpt_coefficient_mu 0.883
_exptl_absorpt_correction_T_max 0.79
_exptl_absorpt_correction_T_min 0.73
_exptl_absorpt_correction_type multi-scan
_exptl_absorpt_process_details 'SADABS V2014/2 (Bruker AXS Inc.)'
_exptl_crystal_colour orange
_exptl_crystal_density_diffrn 1.526
_exptl_crystal_description block
_exptl_crystal_F_000 1480
_exptl_crystal_size_max 0.440
_exptl_crystal_size_mid 0.305
_exptl_crystal_size_min 0.278
_refine_diff_density_max 0.388
_refine_diff_density_min -0.385
_refine_diff_density_rms 0.059
_refine_ls_extinction_method none
_refine_ls_goodness_of_fit_ref 1.075
_refine_ls_hydrogen_treatment mixed
_refine_ls_matrix_type full
_refine_ls_number_parameters 383
_refine_ls_number_reflns 8196
_refine_ls_number_restraints 0
_refine_ls_restrained_S_all 1.075
_refine_ls_R_factor_all 0.0233
_refine_ls_R_factor_gt 0.0210
_refine_ls_shift/su_max 0.003
_refine_ls_shift/su_mean 0.000
_refine_ls_structure_factor_coef Fsqd
_refine_ls_weighting_details 'w=1/[\s^2^(Fo^2^)+(0.0231P)^2^+1.8800P] where P=(Fo^2^+2Fc^2^)/3'
_refine_ls_weighting_scheme calc
_refine_ls_wR_factor_gt 0.0522
_refine_ls_wR_factor_ref 0.0537
_reflns_Friedel_coverage 0.000
_reflns_number_gt 7640
_reflns_number_total 8196
_reflns_threshold_expression 'I > 2\s(I)'
_cod_data_source_file d1cy00124h2.cif
_cod_data_source_block AX1583abs
_cod_depositor_comments 'Adding full bibliography for 1561513--1561515.cif.'
_cod_original_sg_symbol_H-M 'P 21/n'
_cod_database_code 1561515
_shelx_space_group_comment
;
The symmetry employed for this shelxl refinement is uniquely defined
by the following loop, which should always be used as a source of
symmetry information in preference to the above space-group names.
They are only intended as comments.
;
_shelx_estimated_absorpt_t_min 0.697
_shelx_estimated_absorpt_t_max 0.791
_shelxl_version_number 2014-3

loop_
_space_group_symop_operation_xyz
'x, y, z'
'-x+1/2, y+1/2, -z+1/2'
'-x, -y, -z'
'x-1/2, -y-1/2, z-1/2'

loop_
_atom_site_label
_atom_site_type_symbol
_atom_site_fract_x
_atom_site_fract_y
_atom_site_fract_z
_atom_site_U_iso_or_equiv
_atom_site_adp_type
_atom_site_occupancy
_atom_site_site_symmetry_order
_atom_site_calc_flag
_atom_site_refinement_flags_posn
_atom_site_refinement_flags_adp
_atom_site_refinement_flags_occupancy
_atom_site_disorder_assembly
_atom_site_disorder_group
Rh1 Rh 0.22442(2) 0.74388(2) 0.16851(2) 0.01400(3) Uani 1 1 d . . . . .
Cl1 Cl 0.04753(3) 0.62382(2) 0.16651(2) 0.02037(6) Uani 1 1 d . . . . .
S1 S 0.36791(4) 0.87057(2) 0.29248(2) 0.02302(7) Uani 1 1 d . . . . .
S2 S 0.32412(4) 0.84274(2) 0.04426(2) 0.02205(7) Uani 1 1 d . . . . .
P1 P 0.26434(4) 0.75042(2) 0.26991(2) 0.01620(7) Uani 1 1 d . . . . .
P2 P 0.16148(4) 0.76226(2) 0.06798(2) 0.01641(7) Uani 1 1 d . . . . .
N1 N 0.40473(12) 0.64917(8) 0.16632(5) 0.0187(2) Uani 1 1 d . . . . .
C1 C 0.41534(14) 0.89583(8) 0.22199(6) 0.0186(2) Uani 1 1 d . . . . .
C2 C 0.51033(15) 0.96705(9) 0.22336(7) 0.0239(3) Uani 1 1 d . . . . .
H2 H 0.5507 0.9939 0.2604 0.029 Uiso 1 1 calc R U . . .
C3 C 0.54550(16) 0.99840(10) 0.17058(7) 0.0278(3) Uani 1 1 d . . . . .
H3 H 0.6106 1.0465 0.1711 0.033 Uiso 1 1 calc R U . . .
C4 C 0.48492(16) 0.95891(10) 0.11709(7) 0.0244(3) Uani 1 1 d . . . . .
H4 H 0.5062 0.9809 0.0805 0.029 Uiso 1 1 calc R U . . .
C5 C 0.39247(14) 0.88669(9) 0.11666(6) 0.0187(2) Uani 1 1 d . . . . .
C6 C 0.35503(13) 0.85049(8) 0.16905(6) 0.0170(2) Uani 1 1 d . . . . .
C7 C 0.38252(14) 0.66667(9) 0.31005(6) 0.0182(2) Uani 1 1 d . . . . .
C8 C 0.33435(17) 0.58038(10) 0.30308(8) 0.0311(3) Uani 1 1 d . . . . .
H8 H 0.2395 0.5679 0.2811 0.037 Uiso 1 1 calc R U . . .
C9 C 0.42411(18) 0.51235(10) 0.32809(8) 0.0350(4) Uani 1 1 d . . . . .
H9 H 0.3903 0.4535 0.3234 0.042 Uiso 1 1 calc R U . . .
C10 C 0.56284(17) 0.52977(10) 0.35990(7) 0.0282(3) Uani 1 1 d . . . . .
H10 H 0.6243 0.4831 0.3769 0.034 Uiso 1 1 calc R U . . .
C11 C 0.61115(16) 0.61523(10) 0.36683(7) 0.0275(3) Uani 1 1 d . . . . .
H11 H 0.7063 0.6273 0.3886 0.033 Uiso 1 1 calc R U . . .
C12 C 0.52156(15) 0.68392(10) 0.34218(6) 0.0235(3) Uani 1 1 d . . . . .
H12 H 0.5555 0.7427 0.3473 0.028 Uiso 1 1 calc R U . . .
C13 C 0.11011(15) 0.75695(9) 0.30885(6) 0.0199(3) Uani 1 1 d . . . . .
C14 C -0.03002(16) 0.77499(10) 0.27713(7) 0.0252(3) Uani 1 1 d . . . . .
H14 H -0.0467 0.7786 0.2347 0.030 Uiso 1 1 calc R U . . .
C15 C -0.14493(16) 0.78759(11) 0.30756(7) 0.0293(3) Uani 1 1 d . . . . .
H15 H -0.2403 0.7993 0.2858 0.035 Uiso 1 1 calc R U . . .
C16 C -0.12156(17) 0.78327(10) 0.36946(7) 0.0285(3) Uani 1 1 d . . . . .
H16 H -0.2001 0.7935 0.3901 0.034 Uiso 1 1 calc R U . . .
C17 C 0.01635(19) 0.76409(11) 0.40111(7) 0.0322(3) Uani 1 1 d . . . . .
H17 H 0.0322 0.7604 0.4435 0.039 Uiso 1 1 calc R U . . .
C18 C 0.13199(18) 0.75013(10) 0.37099(7) 0.0279(3) Uani 1 1 d . . . . .
H18 H 0.2261 0.7359 0.3929 0.033 Uiso 1 1 calc R U . . .
C19 C 0.16027(15) 0.67105(9) 0.01629(6) 0.0204(3) Uani 1 1 d . . . . .
C20 C 0.03094(17) 0.64094(10) -0.01863(7) 0.0265(3) Uani 1 1 d . . . . .
H20 H -0.0584 0.6708 -0.0178 0.032 Uiso 1 1 calc R U . . .
C21 C 0.03223(19) 0.56730(11) -0.05464(7) 0.0320(3) Uani 1 1 d . . . . .
H21 H -0.0565 0.5471 -0.0783 0.038 Uiso 1 1 calc R U . . .
C22 C 0.1604(2) 0.52351(11) -0.05634(7) 0.0345(4) Uani 1 1 d . . . . .
H22 H 0.1604 0.4729 -0.0807 0.041 Uiso 1 1 calc R U . . .
C23 C 0.2897(2) 0.55364(12) -0.02230(8) 0.0372(4) Uani 1 1 d . . . . .
H23 H 0.3788 0.5240 -0.0239 0.045 Uiso 1 1 calc R U . . .
C24 C 0.29030(17) 0.62674(11) 0.01406(7) 0.0299(3) Uani 1 1 d . . . . .
H24 H 0.3795 0.6466 0.0375 0.036 Uiso 1 1 calc R U . . .
C25 C -0.01469(14) 0.81533(9) 0.04312(6) 0.0194(2) Uani 1 1 d . . . . .
C26 C -0.03573(16) 0.87928(10) -0.00136(6) 0.0237(3) Uani 1 1 d . . . . .
H26 H 0.0441 0.8985 -0.0188 0.028 Uiso 1 1 calc R U . . .
C27 C -0.17458(17) 0.91505(10) -0.02014(7) 0.0283(3) Uani 1 1 d . . . . .
H27 H -0.1894 0.9586 -0.0505 0.034 Uiso 1 1 calc R U . . .
C28 C -0.29039(17) 0.88722(11) 0.00540(7) 0.0288(3) Uani 1 1 d . . . . .
H28 H -0.3848 0.9117 -0.0076 0.035 Uiso 1 1 calc R U . . .
C29 C -0.26997(16) 0.82380(11) 0.04982(7) 0.0296(3) Uani 1 1 d . . . . .
H29 H -0.3503 0.8048 0.0671 0.036 Uiso 1 1 calc R U . . .
C30 C -0.13199(15) 0.78800(10) 0.06913(7) 0.0255(3) Uani 1 1 d . . . . .
H30 H -0.1176 0.7451 0.0999 0.031 Uiso 1 1 calc R U . . .
C31 C 0.54495(15) 0.67478(10) 0.17695(7) 0.0275(3) Uani 1 1 d . . . . .
H31 H 0.5660 0.7354 0.1830 0.033 Uiso 1 1 calc R U . . .
C32 C 0.66034(17) 0.61682(12) 0.17948(9) 0.0370(4) Uani 1 1 d . . . . .
H32 H 0.7584 0.6375 0.1872 0.044 Uiso 1 1 calc R U . . .
C33 C 0.63116(17) 0.52885(11) 0.17072(8) 0.0328(3) Uani 1 1 d . . . . .
H33 H 0.7085 0.4877 0.1725 0.039 Uiso 1 1 calc R U . . .
C34 C 0.48768(18) 0.50173(11) 0.15927(9) 0.0350(4) Uani 1 1 d . . . . .
H34 H 0.4641 0.4415 0.1527 0.042 Uiso 1 1 calc R U . . .
C35 C 0.37844(16) 0.56361(10) 0.15755(8) 0.0305(3) Uani 1 1 d . . . . .
H35 H 0.2797 0.5443 0.1497 0.037 Uiso 1 1 calc R U . . .
H1 H 0.107(2) 0.8082(13) 0.1723(8) 0.036(5) Uiso 1 1 d . . . . .

loop_
_atom_site_aniso_label
_atom_site_aniso_U_11
_atom_site_aniso_U_22
_atom_site_aniso_U_33
_atom_site_aniso_U_23
_atom_site_aniso_U_13
_atom_site_aniso_U_12
Rh1 0.01361(5) 0.01212(5) 0.01584(5) -0.00050(3) 0.00153(4) -0.00020(3)
Cl1 0.01732(13) 0.01677(14) 0.02644(15) 0.00045(11) 0.00245(11) -0.00333(11)
S1 0.03168(18) 0.01695(15) 0.01963(15) -0.00316(12) 0.00254(13) -0.00479(13)
S2 0.02009(15) 0.02645(17) 0.02032(15) 0.00075(12) 0.00558(12) -0.00438(13)
P1 0.01719(15) 0.01475(15) 0.01601(15) -0.00011(11) 0.00130(12) -0.00043(11)
P2 0.01506(14) 0.01789(16) 0.01593(15) -0.00005(11) 0.00186(12) -0.00040(12)
N1 0.0165(5) 0.0189(5) 0.0205(5) -0.0017(4) 0.0027(4) 0.0018(4)
C1 0.0178(6) 0.0150(6) 0.0229(6) -0.0005(5) 0.0030(5) 0.0002(5)
C2 0.0206(6) 0.0200(7) 0.0308(7) -0.0066(5) 0.0040(5) -0.0041(5)
C3 0.0250(7) 0.0215(7) 0.0387(8) -0.0038(6) 0.0106(6) -0.0086(6)
C4 0.0232(7) 0.0218(7) 0.0299(7) 0.0014(5) 0.0093(6) -0.0036(5)
C5 0.0163(6) 0.0176(6) 0.0221(6) -0.0009(5) 0.0036(5) 0.0007(5)
C6 0.0146(5) 0.0138(6) 0.0221(6) -0.0001(5) 0.0023(5) 0.0013(4)
C7 0.0193(6) 0.0180(6) 0.0170(6) 0.0020(5) 0.0024(5) 0.0002(5)
C8 0.0246(7) 0.0211(7) 0.0431(9) 0.0042(6) -0.0061(6) -0.0028(6)
C9 0.0326(8) 0.0179(7) 0.0512(10) 0.0071(7) -0.0012(7) -0.0017(6)
C10 0.0267(7) 0.0255(7) 0.0320(8) 0.0080(6) 0.0042(6) 0.0069(6)
C11 0.0193(6) 0.0308(8) 0.0306(7) 0.0033(6) -0.0003(5) 0.0017(6)
C12 0.0209(6) 0.0212(7) 0.0267(7) 0.0004(5) 0.0001(5) -0.0018(5)
C13 0.0212(6) 0.0176(6) 0.0215(6) -0.0005(5) 0.0050(5) 0.0002(5)
C14 0.0217(7) 0.0305(7) 0.0231(7) -0.0035(6) 0.0033(5) -0.0027(6)
C15 0.0202(7) 0.0349(8) 0.0326(8) -0.0068(6) 0.0044(6) -0.0050(6)
C16 0.0276(7) 0.0276(8) 0.0337(8) -0.0050(6) 0.0145(6) -0.0053(6)
C17 0.0369(9) 0.0378(9) 0.0239(7) 0.0029(6) 0.0113(6) 0.0034(7)
C18 0.0281(7) 0.0332(8) 0.0224(7) 0.0041(6) 0.0047(6) 0.0055(6)
C19 0.0244(6) 0.0204(6) 0.0163(6) -0.0008(5) 0.0030(5) -0.0007(5)
C20 0.0267(7) 0.0272(7) 0.0236(7) -0.0017(6) -0.0004(5) -0.0018(6)
C21 0.0389(9) 0.0300(8) 0.0247(7) -0.0048(6) -0.0006(6) -0.0082(7)
C22 0.0517(10) 0.0278(8) 0.0254(7) -0.0091(6) 0.0110(7) -0.0040(7)
C23 0.0390(9) 0.0374(9) 0.0357(9) -0.0124(7) 0.0080(7) 0.0079(7)
C24 0.0269(7) 0.0342(8) 0.0280(7) -0.0093(6) 0.0030(6) 0.0036(6)
C25 0.0179(6) 0.0205(6) 0.0189(6) -0.0010(5) 0.0008(5) 0.0017(5)
C26 0.0258(7) 0.0232(7) 0.0216(6) 0.0019(5) 0.0035(5) 0.0014(5)
C27 0.0316(8) 0.0260(7) 0.0252(7) 0.0046(6) -0.0003(6) 0.0066(6)
C28 0.0229(7) 0.0321(8) 0.0291(7) -0.0006(6) -0.0018(6) 0.0087(6)
C29 0.0187(6) 0.0377(9) 0.0324(8) 0.0039(6) 0.0048(6) 0.0041(6)
C30 0.0204(6) 0.0285(7) 0.0270(7) 0.0068(6) 0.0034(5) 0.0024(6)
C31 0.0190(6) 0.0222(7) 0.0412(8) -0.0043(6) 0.0049(6) -0.0002(5)
C32 0.0176(7) 0.0338(9) 0.0588(11) -0.0069(8) 0.0053(7) 0.0023(6)
C33 0.0244(7) 0.0303(8) 0.0441(9) -0.0019(7) 0.0074(6) 0.0113(6)
C34 0.0313(8) 0.0190(7) 0.0562(11) -0.0040(7) 0.0123(7) 0.0044(6)
C35 0.0207(7) 0.0192(7) 0.0516(10) -0.0045(6) 0.0070(6) 0.0001(5)

loop_
_atom_type_symbol
_atom_type_description
_atom_type_scat_dispersion_real
_atom_type_scat_dispersion_imag
_atom_type_scat_source
C C 0.0033 0.0016 'International Tables Vol C Tables 4.2.6.8 and 6.1.1.4'
H H 0.0000 0.0000 'International Tables Vol C Tables 4.2.6.8 and 6.1.1.4'
N N 0.0061 0.0033 'International Tables Vol C Tables 4.2.6.8 and 6.1.1.4'
P P 0.1023 0.0942 'International Tables Vol C Tables 4.2.6.8 and 6.1.1.4'
S S 0.1246 0.1234 'International Tables Vol C Tables 4.2.6.8 and 6.1.1.4'
Cl Cl 0.1484 0.1585 'International Tables Vol C Tables 4.2.6.8 and 6.1.1.4'
Rh Rh -1.1178 0.9187 'International Tables Vol C Tables 4.2.6.8 and 6.1.1.4'

loop_
_geom_angle_atom_site_label_1
_geom_angle_atom_site_label_2
_geom_angle_atom_site_label_3
_geom_angle
_geom_angle_site_symmetry_1
_geom_angle_site_symmetry_3
_geom_angle_publ_flag
C6 Rh1 N1 93.88(5) . . ?
C6 Rh1 P1 88.36(4) . . ?
N1 Rh1 P1 93.82(3) . . ?
C6 Rh1 P2 87.23(4) . . ?
N1 Rh1 P2 96.62(3) . . ?
P1 Rh1 P2 168.919(13) . . ?
C6 Rh1 Cl1 174.87(4) . . ?
N1 Rh1 Cl1 91.19(3) . . ?
P1 Rh1 Cl1 92.112(12) . . ?
P2 Rh1 Cl1 91.388(12) . . ?
C6 Rh1 H1 85.2(8) . . ?
N1 Rh1 H1 177.8(7) . . ?
P1 Rh1 H1 84.1(7) . . ?
P2 Rh1 H1 85.4(7) . . ?
Cl1 Rh1 H1 89.8(8) . . ?
C1 S1 P1 98.48(5) . . ?
C5 S2 P2 97.80(5) . . ?
C7 P1 C13 104.61(6) . . ?
C7 P1 S1 106.45(5) . . ?
C13 P1 S1 101.62(5) . . ?
C7 P1 Rh1 116.81(4) . . ?
C13 P1 Rh1 119.91(5) . . ?
S1 P1 Rh1 105.710(17) . . ?
C19 P2 C25 103.87(6) . . ?
C19 P2 S2 101.65(5) . . ?
C25 P2 S2 108.10(5) . . ?
C19 P2 Rh1 121.71(5) . . ?
C25 P2 Rh1 114.79(5) . . ?
S2 P2 Rh1 105.396(17) . . ?
C35 N1 C31 117.20(12) . . ?
C35 N1 Rh1 121.35(9) . . ?
C31 N1 Rh1 121.36(10) . . ?
C2 C1 C6 123.44(13) . . ?
C2 C1 S1 114.05(10) . . ?
C6 C1 S1 122.42(10) . . ?
C3 C2 C1 119.81(13) . . ?
C3 C2 H2 120.1 . . ?
C1 C2 H2 120.1 . . ?
C4 C3 C2 119.29(13) . . ?
C4 C3 H3 120.4 . . ?
C2 C3 H3 120.4 . . ?
C3 C4 C5 120.13(13) . . ?
C3 C4 H4 119.9 . . ?
C5 C4 H4 119.9 . . ?
C4 C5 C6 123.26(13) . . ?
C4 C5 S2 114.74(10) . . ?
C6 C5 S2 122.00(10) . . ?
C5 C6 C1 113.98(12) . . ?
C5 C6 Rh1 123.19(10) . . ?
C1 C6 Rh1 122.83(10) . . ?
C12 C7 C8 119.28(13) . . ?
C12 C7 P1 123.39(10) . . ?
C8 C7 P1 117.06(10) . . ?
C9 C8 C7 120.27(14) . . ?
C9 C8 H8 119.9 . . ?
C7 C8 H8 119.9 . . ?
C10 C9 C8 120.30(15) . . ?
C10 C9 H9 119.9 . . ?
C8 C9 H9 119.9 . . ?
C11 C10 C9 119.63(14) . . ?
C11 C10 H10 120.2 . . ?
C9 C10 H10 120.2 . . ?
C10 C11 C12 120.47(14) . . ?
C10 C11 H11 119.8 . . ?
C12 C11 H11 119.8 . . ?
C7 C12 C11 120.06(13) . . ?
C7 C12 H12 120.0 . . ?
C11 C12 H12 120.0 . . ?
C18 C13 C14 119.22(13) . . ?
C18 C13 P1 120.40(11) . . ?
C14 C13 P1 120.23(11) . . ?
C15 C14 C13 120.04(14) . . ?
C15 C14 H14 120.0 . . ?
C13 C14 H14 120.0 . . ?
C16 C15 C14 120.44(14) . . ?
C16 C15 H15 119.8 . . ?
C14 C15 H15 119.8 . . ?
C17 C16 C15 119.84(14) . . ?
C17 C16 H16 120.1 . . ?
C15 C16 H16 120.1 . . ?
C16 C17 C18 120.18(15) . . ?
C16 C17 H17 119.9 . . ?
C18 C17 H17 119.9 . . ?
C17 C18 C13 120.23(15) . . ?
C17 C18 H18 119.9 . . ?
C13 C18 H18 119.9 . . ?
C20 C19 C24 118.97(13) . . ?
C20 C19 P2 121.55(11) . . ?
C24 C19 P2 119.37(11) . . ?
C21 C20 C19 120.17(15) . . ?
C21 C20 H20 119.9 . . ?
C19 C20 H20 119.9 . . ?
C22 C21 C20 120.64(15) . . ?
C22 C21 H21 119.7 . . ?
C20 C21 H21 119.7 . . ?
C21 C22 C23 119.54(15) . . ?
C21 C22 H22 120.2 . . ?
C23 C22 H22 120.2 . . ?
C22 C23 C24 120.57(16) . . ?
C22 C23 H23 119.7 . . ?
C24 C23 H23 119.7 . . ?
C23 C24 C19 120.11(15) . . ?
C23 C24 H24 119.9 . . ?
C19 C24 H24 119.9 . . ?
C26 C25 C30 119.95(13) . . ?
C26 C25 P2 122.39(11) . . ?
C30 C25 P2 117.64(10) . . ?
C25 C26 C27 119.73(14) . . ?
C25 C26 H26 120.1 . . ?
C27 C26 H26 120.1 . . ?
C28 C27 C26 120.05(14) . . ?
C28 C27 H27 120.0 . . ?
C26 C27 H27 120.0 . . ?
C27 C28 C29 120.47(14) . . ?
C27 C28 H28 119.8 . . ?
C29 C28 H28 119.8 . . ?
C28 C29 C30 120.02(14) . . ?
C28 C29 H29 120.0 . . ?
C30 C29 H29 120.0 . . ?
C29 C30 C25 119.79(14) . . ?
C29 C30 H30 120.1 . . ?
C25 C30 H30 120.1 . . ?
N1 C31 C32 122.90(14) . . ?
N1 C31 H31 118.5 . . ?
C32 C31 H31 118.5 . . ?
C33 C32 C31 119.07(15) . . ?
C33 C32 H32 120.5 . . ?
C31 C32 H32 120.5 . . ?
C34 C33 C32 118.64(14) . . ?
C34 C33 H33 120.7 . . ?
C32 C33 H33 120.7 . . ?
C33 C34 C35 118.87(15) . . ?
C33 C34 H34 120.6 . . ?
C35 C34 H34 120.6 . . ?
N1 C35 C34 123.31(14) . . ?
N1 C35 H35 118.3 . . ?
C34 C35 H35 118.3 . . ?

loop_
_geom_bond_atom_site_label_1
_geom_bond_atom_site_label_2
_geom_bond_distance
_geom_bond_site_symmetry_2
_geom_bond_publ_flag
Rh1 C6 2.0279(13) . ?
Rh1 N1 2.2202(11) . ?
Rh1 P1 2.2689(3) . ?
Rh1 P2 2.2705(3) . ?
Rh1 Cl1 2.4559(3) . ?
Rh1 H1 1.483(19) . ?
S1 C1 1.7793(14) . ?
S1 P1 2.0898(5) . ?
S2 C5 1.7833(14) . ?
S2 P2 2.0929(5) . ?
P1 C7 1.8182(13) . ?
P1 C13 1.8197(14) . ?
P2 C19 1.8192(14) . ?
P2 C25 1.8223(14) . ?
N1 C35 1.3356(19) . ?
N1 C31 1.3402(18) . ?
C1 C2 1.3967(18) . ?
C1 C6 1.4123(18) . ?
C2 C3 1.385(2) . ?
C2 H2 0.9500 . ?
C3 C4 1.381(2) . ?
C3 H3 0.9500 . ?
C4 C5 1.3959(19) . ?
C4 H4 0.9500 . ?
C5 C6 1.4122(18) . ?
C7 C12 1.3894(18) . ?
C7 C8 1.390(2) . ?
C8 C9 1.387(2) . ?
C8 H8 0.9500 . ?
C9 C10 1.385(2) . ?
C9 H9 0.9500 . ?
C10 C11 1.378(2) . ?
C10 H10 0.9500 . ?
C11 C12 1.391(2) . ?
C11 H11 0.9500 . ?
C12 H12 0.9500 . ?
C13 C18 1.394(2) . ?
C13 C14 1.397(2) . ?
C14 C15 1.388(2) . ?
C14 H14 0.9500 . ?
C15 C16 1.386(2) . ?
C15 H15 0.9500 . ?
C16 C17 1.383(2) . ?
C16 H16 0.9500 . ?
C17 C18 1.392(2) . ?
C17 H17 0.9500 . ?
C18 H18 0.9500 . ?
C19 C20 1.3927(19) . ?
C19 C24 1.394(2) . ?
C20 C21 1.391(2) . ?
C20 H20 0.9500 . ?
C21 C22 1.373(3) . ?
C21 H21 0.9500 . ?
C22 C23 1.384(2) . ?
C22 H22 0.9500 . ?
C23 C24 1.387(2) . ?
C23 H23 0.9500 . ?
C24 H24 0.9500 . ?
C25 C26 1.3927(19) . ?
C25 C30 1.3953(19) . ?
C26 C27 1.395(2) . ?
C26 H26 0.9500 . ?
C27 C28 1.380(2) . ?
C27 H27 0.9500 . ?
C28 C29 1.386(2) . ?
C28 H28 0.9500 . ?
C29 C30 1.390(2) . ?
C29 H29 0.9500 . ?
C30 H30 0.9500 . ?
C31 C32 1.383(2) . ?
C31 H31 0.9500 . ?
C32 C33 1.376(2) . ?
C32 H32 0.9500 . ?
C33 C34 1.376(2) . ?
C33 H33 0.9500 . ?
C34 C35 1.382(2) . ?
C34 H34 0.9500 . ?
C35 H35 0.9500 . ?

loop_
_geom_torsion_atom_site_label_1
_geom_torsion_atom_site_label_2
_geom_torsion_atom_site_label_3
_geom_torsion_atom_site_label_4
_geom_torsion
_geom_torsion_site_symmetry_1
_geom_torsion_site_symmetry_2
_geom_torsion_site_symmetry_3
_geom_torsion_site_symmetry_4
_geom_torsion_publ_flag
P1 S1 C1 C2 -169.62(10) . . . . ?
P1 S1 C1 C6 13.75(11) . . . . ?
C6 C1 C2 C3 2.3(2) . . . . ?
S1 C1 C2 C3 -174.28(12) . . . . ?
C1 C2 C3 C4 0.5(2) . . . . ?
C2 C3 C4 C5 -1.7(2) . . . . ?
C3 C4 C5 C6 0.4(2) . . . . ?
C3 C4 C5 S2 -179.61(12) . . . . ?
P2 S2 C5 C4 -167.04(10) . . . . ?
P2 S2 C5 C6 12.98(11) . . . . ?
C4 C5 C6 C1 2.15(19) . . . . ?
S2 C5 C6 C1 -177.88(9) . . . . ?
C4 C5 C6 Rh1 -178.56(10) . . . . ?
S2 C5 C6 Rh1 1.41(16) . . . . ?
C2 C1 C6 C5 -3.48(19) . . . . ?
S1 C1 C6 C5 172.83(9) . . . . ?
C2 C1 C6 Rh1 177.22(10) . . . . ?
S1 C1 C6 Rh1 -6.47(16) . . . . ?
C13 P1 C7 C12 -114.53(12) . . . . ?
S1 P1 C7 C12 -7.43(13) . . . . ?
Rh1 P1 C7 C12 110.31(11) . . . . ?
C13 P1 C7 C8 71.47(13) . . . . ?
S1 P1 C7 C8 178.57(11) . . . . ?
Rh1 P1 C7 C8 -63.68(13) . . . . ?
C12 C7 C8 C9 0.2(2) . . . . ?
P1 C7 C8 C9 174.41(14) . . . . ?
C7 C8 C9 C10 -0.4(3) . . . . ?
C8 C9 C10 C11 0.3(3) . . . . ?
C9 C10 C11 C12 0.1(2) . . . . ?
C8 C7 C12 C11 0.2(2) . . . . ?
P1 C7 C12 C11 -173.67(11) . . . . ?
C10 C11 C12 C7 -0.3(2) . . . . ?
C7 P1 C13 C18 38.63(13) . . . . ?
S1 P1 C13 C18 -72.00(12) . . . . ?
Rh1 P1 C13 C18 172.08(10) . . . . ?
C7 P1 C13 C14 -145.87(12) . . . . ?
S1 P1 C13 C14 103.50(11) . . . . ?
Rh1 P1 C13 C14 -12.42(13) . . . . ?
C18 C13 C14 C15 1.3(2) . . . . ?
P1 C13 C14 C15 -174.30(12) . . . . ?
C13 C14 C15 C16 0.6(2) . . . . ?
C14 C15 C16 C17 -1.6(2) . . . . ?
C15 C16 C17 C18 0.8(3) . . . . ?
C16 C17 C18 C13 1.1(2) . . . . ?
C14 C13 C18 C17 -2.1(2) . . . . ?
P1 C13 C18 C17 173.40(12) . . . . ?
C25 P2 C19 C20 -17.27(13) . . . . ?
S2 P2 C19 C20 -129.46(11) . . . . ?
Rh1 P2 C19 C20 114.05(11) . . . . ?
C25 P2 C19 C24 166.64(12) . . . . ?
S2 P2 C19 C24 54.45(12) . . . . ?
Rh1 P2 C19 C24 -62.04(13) . . . . ?
C24 C19 C20 C21 0.6(2) . . . . ?
P2 C19 C20 C21 -175.55(12) . . . . ?
C19 C20 C21 C22 -0.1(2) . . . . ?
C20 C21 C22 C23 -0.7(3) . . . . ?
C21 C22 C23 C24 0.9(3) . . . . ?
C22 C23 C24 C19 -0.5(3) . . . . ?
C20 C19 C24 C23 -0.3(2) . . . . ?
P2 C19 C24 C23 175.92(13) . . . . ?
C19 P2 C25 C26 -86.82(13) . . . . ?
S2 P2 C25 C26 20.60(13) . . . . ?
Rh1 P2 C25 C26 137.90(11) . . . . ?
C19 P2 C25 C30 91.37(12) . . . . ?
S2 P2 C25 C30 -161.20(10) . . . . ?
Rh1 P2 C25 C30 -43.90(12) . . . . ?
C30 C25 C26 C27 -0.7(2) . . . . ?
P2 C25 C26 C27 177.48(11) . . . . ?
C25 C26 C27 C28 0.1(2) . . . . ?
C26 C27 C28 C29 0.1(2) . . . . ?
C27 C28 C29 C30 0.3(2) . . . . ?
C28 C29 C30 C25 -0.8(2) . . . . ?
C26 C25 C30 C29 1.0(2) . . . . ?
P2 C25 C30 C29 -177.23(12) . . . . ?
C35 N1 C31 C32 -0.5(2) . . . . ?
Rh1 N1 C31 C32 176.03(14) . . . . ?
N1 C31 C32 C33 0.1(3) . . . . ?
C31 C32 C33 C34 0.5(3) . . . . ?
C32 C33 C34 C35 -0.6(3) . . . . ?
C31 N1 C35 C34 0.3(2) . . . . ?
Rh1 N1 C35 C34 -176.15(14) . . . . ?
C33 C34 C35 N1 0.2(3) . . . . ?
